data_2014180
loop_
_publ_author_name
'Low, John N.'
'Cobo, Justo'
'Mera, Jaime'
'Quiroga, Jairo'
'Glidewell, Christopher'

_publ_section_title
;3-<i>tert</i>-Butyl-7,7-dimethyl-1-phenyl-5,6,7,8-tetrahydroimidazo[3,4-<i>b</i>]quinolin-5-one
 and
 2,8,8-trimethyl-5-phenyl-6,7,8,9-tetrahydroimidazo[2,3-<i>a</i>]quinolin-6-one:
 chains generated by C---H&#x00B7;&#x00B7;&#x00B7;N hydrogen bonds
;
_journal_issue 7
_journal_name_full 'Acta Crystallographica Section C'
_journal_page_first o479
_journal_page_last o482
_journal_paper_doi 10.1107/S0108270104011291
_journal_volume 60
_journal_year 2004
_chemical_formula_iupac 'C19 H19 N3 O'
_chemical_formula_moiety 'C19 H19 N3 O'
_chemical_formula_sum 'C19 H19 N3 O'
_chemical_formula_weight 305.37
_chemical_melting_point 533
_chemical_name_systematic
;
2,8,8-Trimethyl-5-phenyl-6,7,8,9-tetrahydroimidazo[2,3-a]quinolin-6-one
;
_space_group_IT_number 14
_symmetry_cell_setting monoclinic
_symmetry_space_group_name_Hall '-P 2ybc'
_symmetry_space_group_name_H-M 'P 1 21/c 1'
_atom_sites_solution_hydrogens geom
_atom_sites_solution_primary direct
_atom_sites_solution_secondary difmap
_cell_angle_alpha 90
_cell_angle_beta 108.8000(18)
_cell_angle_gamma 90
_cell_formula_units_Z 4
_cell_length_a 7.7988(3)
_cell_length_b 17.0950(6)
_cell_length_c 12.0231(3)
_cell_measurement_reflns_used 3477
_cell_measurement_temperature 120(2)
_cell_measurement_theta_max 27.56
_cell_measurement_theta_min 2.98
_cell_volume 1517.41(9)
_computing_cell_refinement 'DENZO--SMN (Otwinowski & Minor, 1997)'
_computing_data_collection 'KappaCCD Server Software (Nonius, 1997)'
_computing_data_reduction DENZO--SMN
_computing_molecular_graphics 'PLATON (Spek, 2003)'
_computing_publication_material 'SHELXL97 and PRPKAPPA (Ferguson, 1999)'
_computing_structure_refinement 'OSCAIL and SHELXS97 (Sheldrick, 1997)'
_computing_structure_solution 'OSCAIL (McArdle, 2003) and SHELXS97 (Sheldrick, 1997)'
_diffrn_ambient_temperature 120(2)
_diffrn_measured_fraction_theta_full 0.992
_diffrn_measured_fraction_theta_max 0.992
_diffrn_measurement_device_type 'Nonius KappaCCD'
_diffrn_measurement_method '\f scans, and \w scans with \k offsets'
_diffrn_radiation_monochromator graphite
_diffrn_radiation_source 'rotating anode'
_diffrn_radiation_type 'Mo K\a'
_diffrn_radiation_wavelength 0.71073
_diffrn_reflns_av_R_equivalents 0.0595
_diffrn_reflns_av_sigmaI/netI 0.0477
_diffrn_reflns_limit_h_max 10
_diffrn_reflns_limit_h_min -9
_diffrn_reflns_limit_k_max 22
_diffrn_reflns_limit_k_min -21
_diffrn_reflns_limit_l_max 15
_diffrn_reflns_limit_l_min -15
_diffrn_reflns_number 21719
_diffrn_reflns_theta_full 27.56
_diffrn_reflns_theta_max 27.56
_diffrn_reflns_theta_min 2.98
_diffrn_standards_decay_% negligible
_exptl_absorpt_coefficient_mu 0.085
_exptl_absorpt_correction_T_max 0.993
_exptl_absorpt_correction_T_min 0.974
_exptl_absorpt_correction_type multi-scan
_exptl_absorpt_process_details '(SORTAV; Blessing, 1995, 1997)'
_exptl_crystal_colour colourless
_exptl_crystal_density_diffrn 1.337
_exptl_crystal_density_method 'not measured'
_exptl_crystal_description plate
_exptl_crystal_F_000 648
_exptl_crystal_size_max 0.40
_exptl_crystal_size_mid 0.20
_exptl_crystal_size_min 0.08
_refine_diff_density_max 0.279
_refine_diff_density_min -0.383
_refine_ls_extinction_coef 0.027(3)
_refine_ls_extinction_expression Fc^*^=kFc[1+0.001xFc^2^\l^3^/sin(2\q)]^-1/4^
_refine_ls_extinction_method SHELXL97
_refine_ls_goodness_of_fit_ref 1.026
_refine_ls_hydrogen_treatment constr
_refine_ls_matrix_type full
_refine_ls_number_parameters 212
_refine_ls_number_reflns 3477
_refine_ls_number_restraints 0
_refine_ls_restrained_S_all 1.026
_refine_ls_R_factor_all 0.0804
_refine_ls_R_factor_gt 0.0511
_refine_ls_shift/su_max 0.000
_refine_ls_shift/su_mean 0.000
_refine_ls_structure_factor_coef Fsqd
_refine_ls_weighting_details 'w=1/[\s^2^(Fo^2^)+(0.0711P)^2^+0.3887P] where P=(Fo^2^+2Fc^2^)/3'
_refine_ls_weighting_scheme calc
_refine_ls_wR_factor_gt 0.1201
_refine_ls_wR_factor_ref 0.1342
_reflns_number_gt 2503
_reflns_number_total 3477
_reflns_threshold_expression I>2\s(I)
_cod_data_source_file gg1220.cif
_cod_data_source_block II
_cod_depositor_comments
;
The following automatic conversions were performed:

'_exptl_absorpt_correction_type' value 'Multi-scan' changed to
'multi-scan' according to
/home/saulius/struct/CIF-dictionaries/cif_core.dic dictionary named
'cif_core.dic' version 2.4.1 from 2010-06-29.

Automatic conversion script
Id: cif_fix_values 1715 2011-07-08 13:25:40Z adriana 
;
_cod_original_sg_symbol_H-M 'P 21/c'
_cod_database_code 2014180
_cod_database_fobs_code 2014180

loop_
_symmetry_equiv_pos_as_xyz
'x, y, z'
'-x, y+1/2, -z+1/2'
'-x, -y, -z'
'x, -y+1/2, z+1/2'

loop_
_atom_site_label
_atom_site_fract_x
_atom_site_fract_y
_atom_site_fract_z
_atom_site_U_iso_or_equiv
_atom_site_adp_type
_atom_site_calc_flag
_atom_site_refinement_flags
_atom_site_occupancy
_atom_site_disorder_assembly
_atom_site_disorder_group
_atom_site_type_symbol
N1 0.20587(18) 0.84734(8) 0.64251(12) 0.0212(3) Uani d . 1 . . N
C2 0.2151(2) 0.92440(9) 0.62466(14) 0.0208(4) Uani d . 1 . . C
C3 0.3362(2) 0.94346(10) 0.56381(14) 0.0223(4) Uani d . 1 . . C
C3A 0.4062(2) 0.87260(9) 0.54327(14) 0.0204(4) Uani d . 1 . . C
N4 0.52405(18) 0.85190(8) 0.48631(12) 0.0211(3) Uani d . 1 . . N
C5 0.5692(2) 0.77709(9) 0.48729(14) 0.0201(4) Uani d . 1 . . C
C5A 0.4993(2) 0.71800(9) 0.54723(13) 0.0195(4) Uani d . 1 . . C
C6 0.5815(2) 0.63875(9) 0.57918(14) 0.0217(4) Uani d . 1 . . C
O6 0.72358(17) 0.61996(7) 0.56513(11) 0.0311(3) Uani d . 1 . . O
C7 0.4900(2) 0.58442(9) 0.64206(15) 0.0244(4) Uani d . 1 . . C
C8 0.2888(2) 0.59886(9) 0.61866(14) 0.0223(4) Uani d . 1 . . C
C9 0.2671(2) 0.68471(9) 0.64919(15) 0.0223(4) Uani d . 1 . . C
C9A 0.3664(2) 0.73904(9) 0.59422(13) 0.0189(4) Uani d . 1 . . C
N9B 0.32353(18) 0.81598(7) 0.59205(11) 0.0192(3) Uani d . 1 . . N
C21 0.0981(2) 0.97774(9) 0.66769(15) 0.0249(4) Uani d . 1 . . C
C51 0.6914(2) 0.75871(10) 0.41790(14) 0.0208(4) Uani d . 1 . . C
C52 0.8311(2) 0.81025(10) 0.42116(15) 0.0239(4) Uani d . 1 . . C
C53 0.9428(2) 0.79628(10) 0.35357(15) 0.0271(4) Uani d . 1 . . C
C54 0.9150(2) 0.73119(10) 0.28171(15) 0.0273(4) Uani d . 1 . . C
C55 0.7744(2) 0.68033(10) 0.27692(14) 0.0253(4) Uani d . 1 . . C
C56 0.6630(2) 0.69345(10) 0.34422(14) 0.0232(4) Uani d . 1 . . C
C81 0.2181(3) 0.54709(10) 0.69784(16) 0.0298(4) Uani d . 1 . . C
C82 0.1801(2) 0.58207(10) 0.49040(15) 0.0283(4) Uani d . 1 . . C
H21A 0.0151 1.0060 0.6010 0.037 Uiso calc R 1 . . H
H21B 0.1745 1.0153 0.7236 0.037 Uiso calc R 1 . . H
H91C 0.0282 0.9469 0.7067 0.037 Uiso calc R 1 . . H
H3 0.3639 0.9940 0.5416 0.027 Uiso calc R 1 . . H
H52 0.8503 0.8553 0.4699 0.029 Uiso calc R 1 . . H
H53 1.0384 0.8315 0.3568 0.032 Uiso calc R 1 . . H
H54 0.9917 0.7214 0.2359 0.033 Uiso calc R 1 . . H
H55 0.7544 0.6359 0.2268 0.030 Uiso calc R 1 . . H
H56 0.5672 0.6581 0.3403 0.028 Uiso calc R 1 . . H
H7A 0.5530 0.5890 0.7276 0.029 Uiso calc R 1 . . H
H7B 0.5060 0.5300 0.6190 0.029 Uiso calc R 1 . . H
H81A 0.2314 0.4920 0.6798 0.045 Uiso calc R 1 . . H
H81B 0.0899 0.5587 0.6843 0.045 Uiso calc R 1 . . H
H81C 0.2875 0.5574 0.7803 0.045 Uiso calc R 1 . . H
H82A 0.2232 0.6159 0.4391 0.042 Uiso calc R 1 . . H
H82B 0.0515 0.5924 0.4774 0.042 Uiso calc R 1 . . H
H82C 0.1961 0.5272 0.4725 0.042 Uiso calc R 1 . . H
H9A 0.1369 0.6985 0.6220 0.027 Uiso calc R 1 . . H
H9B 0.3132 0.6913 0.7356 0.027 Uiso calc R 1 . . H

loop_
_atom_site_aniso_label
_atom_site_aniso_U_11
_atom_site_aniso_U_22
_atom_site_aniso_U_33
_atom_site_aniso_U_12
_atom_site_aniso_U_13
_atom_site_aniso_U_23
N1 0.0201(7) 0.0215(7) 0.0249(7) 0.0016(6) 0.0112(6) -0.0020(6)
C2 0.0203(8) 0.0194(8) 0.0223(8) 0.0005(6) 0.0061(7) -0.0002(6)
C3 0.0239(9) 0.0177(8) 0.0274(8) 0.0014(6) 0.0113(7) 0.0018(7)
C3A 0.0200(8) 0.0209(8) 0.0217(8) -0.0016(7) 0.0086(7) 0.0019(6)
N4 0.0213(7) 0.0198(7) 0.0244(7) 0.0018(6) 0.0106(6) 0.0012(6)
C5 0.0189(8) 0.0214(8) 0.0197(8) -0.0006(6) 0.0058(7) 0.0000(6)
C5A 0.0190(8) 0.0196(8) 0.0202(8) -0.0013(6) 0.0069(7) -0.0017(6)
C6 0.0224(9) 0.0210(8) 0.0219(8) 0.0005(7) 0.0072(7) -0.0030(7)
O6 0.0319(7) 0.0291(7) 0.0385(7) 0.0095(6) 0.0202(6) 0.0059(5)
C7 0.0272(9) 0.0196(8) 0.0273(9) 0.0013(7) 0.0100(7) 0.0034(7)
C8 0.0246(9) 0.0169(8) 0.0268(9) -0.0008(7) 0.0102(7) 0.0004(7)
C9 0.0247(9) 0.0196(8) 0.0259(8) -0.0028(7) 0.0126(7) -0.0017(7)
C9A 0.0199(8) 0.0162(8) 0.0203(8) -0.0011(6) 0.0059(7) -0.0003(6)
N9B 0.0185(7) 0.0183(7) 0.0230(7) -0.0004(5) 0.0101(6) -0.0004(5)
C21 0.0260(9) 0.0220(8) 0.0294(9) 0.0014(7) 0.0129(8) -0.0012(7)
C51 0.0192(9) 0.0223(8) 0.0214(8) 0.0029(7) 0.0070(7) 0.0031(6)
C52 0.0242(9) 0.0225(9) 0.0267(9) -0.0001(7) 0.0104(7) -0.0006(7)
C53 0.0210(9) 0.0297(9) 0.0336(10) -0.0003(7) 0.0132(8) 0.0039(8)
C54 0.0286(10) 0.0302(10) 0.0284(9) 0.0073(8) 0.0163(8) 0.0077(7)
C55 0.0304(10) 0.0242(9) 0.0222(8) 0.0055(7) 0.0100(8) 0.0013(7)
C56 0.0221(9) 0.0239(9) 0.0238(8) 0.0007(7) 0.0078(7) 0.0028(7)
C81 0.0343(10) 0.0232(9) 0.0349(10) -0.0028(7) 0.0155(8) 0.0039(7)
C82 0.0299(10) 0.0245(9) 0.0292(9) -0.0051(7) 0.0076(8) -0.0029(7)

loop_
_atom_type_symbol
_atom_type_description
_atom_type_scat_dispersion_real
_atom_type_scat_dispersion_imag
_atom_type_scat_source
C C 0.0033 0.0016 'International Tables Vol C Tables 4.2.6.8 and 6.1.1.4'
H H 0.0000 0.0000 'International Tables Vol C Tables 4.2.6.8 and 6.1.1.4'
N N 0.0061 0.0033 'International Tables Vol C Tables 4.2.6.8 and 6.1.1.4'
O O 0.0106 0.0060 'International Tables Vol C Tables 4.2.6.8 and 6.1.1.4'

loop_
_geom_angle_atom_site_label_1
_geom_angle_atom_site_label_2
_geom_angle_atom_site_label_3
_geom_angle
_geom_angle_publ_flag
C2 N1 N9B 103.69(12) no
N1 C2 C3 113.00(14) no
N1 C2 C21 118.27(14) no
C3 C2 C21 128.72(15) no
C2 C21 H21A 109.5 no
C2 C21 H21B 109.5 no
H21A C21 H21B 109.5 no
C2 C21 H91C 109.5 no
H21A C21 H91C 109.5 no
H21B C21 H91C 109.5 no
C3A C3 C2 105.04(14) no
C3A C3 H3 127.5 no
C2 C3 H3 127.5 no
N4 C3A C3 133.49(15) no
N4 C3A N9B 120.76(14) no
C3 C3A N9B 105.71(13) no
C5 N4 C3A 117.91(13) no
N4 C5 C5A 122.46(14) no
N4 C5 C51 114.53(14) no
C5A C5 C51 122.97(14) no
C52 C51 C56 119.07(15) no
C52 C51 C5 119.17(15) no
C56 C51 C5 121.66(14) no
C53 C52 C51 120.47(16) no
C53 C52 H52 119.8 no
C51 C52 H52 119.8 no
C54 C53 C52 120.12(16) no
C54 C53 H53 119.9 no
C52 C53 H53 119.9 no
C53 C54 C55 119.61(15) no
C53 C54 H54 120.2 no
C55 C54 H54 120.2 no
C56 C55 C54 120.76(16) no
C56 C55 H55 119.6 no
C54 C55 H55 119.6 no
C55 C56 C51 119.95(16) no
C55 C56 H56 120.0 no
C51 C56 H56 120.0 no
C9A C5A C5 118.42(14) no
C9A C5A C6 116.60(14) no
C5 C5A C6 124.20(14) no
O6 C6 C5A 122.53(15) no
O6 C6 C7 120.29(15) no
C5A C6 C7 116.90(14) no
C6 C7 C8 115.59(14) no
C6 C7 H7A 108.4 no
C8 C7 H7A 108.4 no
C6 C7 H7B 108.4 no
C8 C7 H7B 108.4 no
H7A C7 H7B 107.4 no
C7 C8 C81 110.40(14) no
C7 C8 C82 111.05(14) no
C81 C8 C82 109.03(14) no
C7 C8 C9 107.28(13) no
C81 C8 C9 108.38(13) no
C82 C8 C9 110.66(14) no
C8 C81 H81A 109.5 no
C8 C81 H81B 109.5 no
H81A C81 H81B 109.5 no
C8 C81 H81C 109.5 no
H81A C81 H81C 109.5 no
H81B C81 H81C 109.5 no
C8 C82 H82A 109.5 no
C8 C82 H82B 109.5 no
H82A C82 H82B 109.5 no
C8 C82 H82C 109.5 no
H82A C82 H82C 109.5 no
H82B C82 H82C 109.5 no
C9A C9 C8 112.09(13) no
C9A C9 H9A 109.2 no
C8 C9 H9A 109.2 no
C9A C9 H9B 109.2 no
C8 C9 H9B 109.2 no
H9A C9 H9B 107.9 no
N9B C9A C5A 117.30(14) no
N9B C9A C9 116.90(13) no
C5A C9A C9 125.79(14) no
C9A N9B N1 124.80(13) no
C9A N9B C3A 122.53(13) no
N1 N9B C3A 112.55(13) no

loop_
_geom_bond_atom_site_label_1
_geom_bond_atom_site_label_2
_geom_bond_site_symmetry_2
_geom_bond_distance
_geom_bond_publ_flag
N1 C2 . 1.340(2) y
C2 C3 . 1.407(2) y
C3 C3A . 1.383(2) y
C3A N4 . 1.358(2) y
N4 C5 . 1.325(2) y
C5 C5A . 1.446(2) y
C5A C6 . 1.495(2) y
C6 C7 . 1.513(2) y
C8 C9 . 1.535(2) y
C9 C9A . 1.493(2) y
C9A N9B . 1.355(2) y
N9B N1 . 1.3625(18) y
C3A N9B . 1.393(2) y
C5A C9A . 1.379(2) y
C2 C21 . 1.495(2) no
C21 H21A . 0.98 no
C21 H21B . 0.98 no
C21 H91C . 0.98 no
C3 H3 . 0.95 no
C5 C51 . 1.488(2) no
C51 C52 . 1.392(2) no
C51 C56 . 1.397(2) no
C52 C53 . 1.390(2) no
C52 H52 . 0.95 no
C53 C54 . 1.382(3) no
C53 H53 . 0.95 no
C54 C55 . 1.385(3) no
C54 H54 . 0.95 no
C55 C56 . 1.383(2) no
C55 H55 . 0.95 no
C56 H56 . 0.95 no
C6 O6 . 1.217(2) no
C7 C8 . 1.523(2) y
C7 H7A . 0.99 no
C7 H7B . 0.99 no
C8 C81 . 1.527(2) no
C8 C82 . 1.528(2) no
C81 H81A . 0.98 no
C81 H81B . 0.98 no
C81 H81C . 0.98 no
C82 H82A . 0.98 no
C82 H82B . 0.98 no
C82 H82C . 0.98 no
C9 H9A . 0.99 no
C9 H9B . 0.99 no

loop_
_geom_hbond_atom_site_label_D
_geom_hbond_atom_site_label_H
_geom_hbond_atom_site_label_A
_geom_hbond_site_symmetry_A
_geom_hbond_distance_DH
_geom_hbond_distance_HA
_geom_hbond_distance_DA
_geom_hbond_angle_DHA
_geom_hbond_publ_flag
C54 H54 N1 4_664 0.95 2.58 3.492(2) 162 y

loop_
_geom_torsion_atom_site_label_1
_geom_torsion_atom_site_label_2
_geom_torsion_atom_site_label_3
_geom_torsion_atom_site_label_4
_geom_torsion
_geom_torsion_publ_flag
N9B N1 C2 C3 -0.02(18) no
N9B N1 C2 C21 178.86(14) no
N1 C2 C3 C3A -0.11(19) no
C21 C2 C3 C3A -178.85(16) no
C2 C3 C3A N4 177.79(17) no
C2 C3 C3A N9B 0.18(18) no
C3 C3A N4 C5 177.12(18) no
N9B C3A N4 C5 -5.6(2) no
C3A N4 C5 C5A -0.7(2) no
C3A N4 C5 C51 177.04(14) no
N4 C5 C51 C52 39.9(2) no
C5A C5 C51 C52 -142.40(16) no
N4 C5 C51 C56 -136.28(16) no
C5A C5 C51 C56 41.4(2) no
C56 C51 C52 C53 -1.1(2) no
C5 C51 C52 C53 -177.37(15) no
C51 C52 C53 C54 0.5(3) no
C52 C53 C54 C55 0.4(3) no
C53 C54 C55 C56 -0.7(3) no
C54 C55 C56 C51 0.1(3) no
C52 C51 C56 C55 0.8(2) no
C5 C51 C56 C55 176.97(15) no
N4 C5 C5A C9A 7.1(2) no
C51 C5 C5A C9A -170.43(15) no
N4 C5 C5A C6 -162.50(15) no
C51 C5 C5A C6 20.0(2) no
C9A C5A C6 O6 -163.75(16) no
C5 C5A C6 O6 6.0(2) no
C9A C5A C6 C7 10.2(2) no
C5 C5A C6 C7 179.90(15) no
O6 C6 C7 C8 -159.59(15) no
C5A C6 C7 C8 26.4(2) no
C6 C7 C8 C81 -173.26(14) no
C6 C7 C8 C82 65.68(18) no
C6 C7 C8 C9 -55.35(18) no
C7 C8 C9 C9A 49.05(18) no
C81 C8 C9 C9A 168.26(14) no
C82 C8 C9 C9A -72.23(18) no
C5 C5A C9A N9B -6.9(2) no
C6 C5A C9A N9B 163.46(14) no
C5 C5A C9A C9 174.13(15) no
C6 C5A C9A C9 -15.5(2) no
C8 C9 C9A N9B 165.06(14) no
C8 C9 C9A C5A -16.0(2) no
C5A C9A N9B N1 -174.75(14) no
C9 C9A N9B N1 4.3(2) no
C5A C9A N9B C3A 1.0(2) no
C9 C9A N9B C3A -179.96(14) no
C2 N1 N9B C9A 176.24(14) no
C2 N1 N9B C3A 0.14(17) no
N4 C3A N9B C9A 5.6(2) no
C3 C3A N9B C9A -176.41(14) no
N4 C3A N9B N1 -178.19(14) no
C3 C3A N9B N1 -0.21(18) no

loop_
_cod_related_entry_id
_cod_related_entry_database
_cod_related_entry_code
1 ChemSpider 21134185
